data_4316655
loop_
_publ_author_name
'Pierre Thu\'ery'

_publ_section_title
;
 Second-Sphere Tethering of Rare-Earth Ions to Cucurbit[6]uril by
 Iminodiacetic Acid Involving Carboxylic Group Encapsulation
;
_journal_name_full 'Inorganic Chemistry'
_journal_page_first 9078
_journal_page_last 9085
_journal_paper_doi 10.1021/ic101396a
_journal_volume 49
_journal_year 2010
_chemical_formula_sum 'C44 H68 N28 O34'
_chemical_formula_weight 1533.26
_space_group_IT_number 14
_symmetry_cell_setting monoclinic
_symmetry_space_group_name_Hall '-P 2ybc'
_symmetry_space_group_name_H-M 'P 1 21/c 1'
_atom_sites_solution_hydrogens geom
_atom_sites_solution_primary direct
_atom_sites_solution_secondary difmap
_audit_creation_method SHELXL-97
_cell_angle_alpha 90.00
_cell_angle_beta 106.178(3)
_cell_angle_gamma 90.00
_cell_formula_units_Z 2
_cell_length_a 11.8996(5)
_cell_length_b 21.3947(9)
_cell_length_c 12.4175(5)
_cell_measurement_reflns_used 84620
_cell_measurement_temperature 150(2)
_cell_measurement_theta_max 25.68
_cell_measurement_theta_min 2.30
_cell_volume 3036.2(2)
_computing_cell_refinement 'HKL2000 (Otwinowski & Minor, 1997)'
_computing_data_collection 'COLLECT (Nonius, 1998)'
_computing_data_reduction 'HKL2000 (Otwinowski & Minor, 1997)'
_computing_molecular_graphics 'SHELXTL (Sheldrick, 2008)'
_computing_publication_material 'SHELXTL (Sheldrick, 2008); PLATON (Spek, 2003)'
_computing_structure_refinement 'SHELXL-97 (Sheldrick, 2008)'
_computing_structure_solution 'SHELXS-97 (Sheldrick, 2008)'
_diffrn_ambient_temperature 150(2)
_diffrn_measured_fraction_theta_full 0.996
_diffrn_measured_fraction_theta_max 0.996
_diffrn_measurement_device_type 'Nonius Kappa-CCD area-detector diffractometer'
_diffrn_measurement_method 'two \f and four \w scans with 2\% steps (453 frames)'
_diffrn_radiation_monochromator graphite
_diffrn_radiation_source 'fine-focus sealed tube'
_diffrn_radiation_type MoK\a
_diffrn_radiation_wavelength 0.71073
_diffrn_reflns_av_R_equivalents 0.0352
_diffrn_reflns_av_sigmaI/netI 0.0441
_diffrn_reflns_limit_h_max 14
_diffrn_reflns_limit_h_min -14
_diffrn_reflns_limit_k_max 26
_diffrn_reflns_limit_k_min -26
_diffrn_reflns_limit_l_max 14
_diffrn_reflns_limit_l_min -14
_diffrn_reflns_number 84620
_diffrn_reflns_theta_full 25.68
_diffrn_reflns_theta_max 25.68
_diffrn_reflns_theta_min 2.30
_diffrn_standards_decay_% 0
_diffrn_standards_interval_time 0
_diffrn_standards_number 0
_exptl_absorpt_coefficient_mu 0.145
_exptl_absorpt_correction_type none
_exptl_crystal_colour colourless
_exptl_crystal_density_diffrn 1.677
_exptl_crystal_density_method 'not measured'
_exptl_crystal_description block
_exptl_crystal_F_000 1600
_exptl_crystal_size_max 0.17
_exptl_crystal_size_mid 0.14
_exptl_crystal_size_min 0.12
_refine_diff_density_max 0.257
_refine_diff_density_min -0.309
_refine_diff_density_rms 0.058
_refine_ls_extinction_method none
_refine_ls_goodness_of_fit_ref 1.017
_refine_ls_hydrogen_treatment constr
_refine_ls_matrix_type full
_refine_ls_number_parameters 478
_refine_ls_number_reflns 5739
_refine_ls_number_restraints 6
_refine_ls_restrained_S_all 1.056
_refine_ls_R_factor_all 0.0692
_refine_ls_R_factor_gt 0.0460
_refine_ls_shift/su_max 0.001
_refine_ls_shift/su_mean 0.000
_refine_ls_structure_factor_coef Fsqd
_refine_ls_weighting_details 'calc w=1/[\s^2^(Fo^2^)+(0.0571P)^2^+1.1761P] where P=(Fo^2^+2Fc^2^)/3'
_refine_ls_weighting_scheme calc
_refine_ls_wR_factor_gt 0.1053
_refine_ls_wR_factor_ref 0.1136
_reflns_number_gt 4387
_reflns_number_total 5739
_reflns_threshold_expression >2sigma(I)
_cod_data_source_file ic101396a_si_001_10.cif
_cod_data_source_block 10
_cod_original_sg_symbol_H-M 'P 21/c'
_cod_database_code 4316655

loop_
_symmetry_equiv_pos_as_xyz
'x, y, z'
'-x, y+1/2, -z+1/2'
'-x, -y, -z'
'x, -y-1/2, z-1/2'

loop_
_atom_site_label
_atom_site_type_symbol
_atom_site_fract_x
_atom_site_fract_y
_atom_site_fract_z
_atom_site_U_iso_or_equiv
_atom_site_adp_type
_atom_site_occupancy
_atom_site_symmetry_multiplicity
_atom_site_calc_flag
_atom_site_refinement_flags
_atom_site_disorder_assembly
_atom_site_disorder_group
O1 O 0.5144(2) -0.07607(8) -0.04763(18) 0.0624(6) Uani 1 1 d . . .
H1 H 0.4888 -0.0527 0.0093 0.075 Uiso 1 1 d R . .
O2 O 0.55941(16) 0.01794(7) -0.09920(14) 0.0408(4) Uani 1 1 d . . .
O3 O 0.75334(16) -0.11814(9) -0.44928(14) 0.0472(5) Uani 1 1 d . . .
H3 H 0.8134 -0.1399 -0.4359 0.057 Uiso 1 1 d R . .
O4 O 0.81712(15) -0.10197(8) -0.26412(14) 0.0401(4) Uani 1 1 d . . .
O5 O 0.67144(13) 0.10608(7) -0.27565(13) 0.0304(4) Uani 1 1 d . . .
O6 O 0.48203(13) 0.20975(7) 0.10059(12) 0.0285(4) Uani 1 1 d . . .
O7 O 0.83779(13) 0.01603(7) -0.08501(13) 0.0302(4) Uani 1 1 d . . .
O8 O 0.67640(13) 0.12908(7) 0.29508(13) 0.0317(4) Uani 1 1 d . . .
O9 O 0.78370(14) -0.14985(7) 0.00235(13) 0.0330(4) Uani 1 1 d . . .
O10 O 0.59174(13) -0.02566(7) 0.35634(13) 0.0295(4) Uani 1 1 d . . .
O11 O 0.92375(19) -0.19877(10) -0.41744(18) 0.0593(5) Uani 1 1 d . . .
O12 O 1.09646(19) -0.20427(11) -0.4404(3) 0.0959(9) Uani 1 1 d U . .
O13 O 0.99683(18) -0.12070(10) -0.48388(18) 0.0607(5) Uani 1 1 d . . .
O14 O 0.88074(15) -0.21696(8) -0.14239(15) 0.0420(4) Uani 1 1 d . . .
H14A H 0.8534 -0.1784 -0.1869 0.050 Uiso 1 1 d R . .
H14B H 0.8582 -0.2068 -0.0812 0.050 Uiso 1 1 d R . .
O15 O 0.84920(17) 0.06770(10) -0.38202(17) 0.0622(6) Uani 1 1 d . . .
H15A H 0.8066 0.0856 -0.3408 0.075 Uiso 1 1 d R . .
H15B H 0.8771 0.0967 -0.4112 0.075 Uiso 1 1 d R . .
O16 O 0.58540(15) 0.13553(8) 0.47850(14) 0.0428(4) Uani 1 1 d . . .
H16A H 0.6213 0.1200 0.5473 0.051 Uiso 1 1 d R . .
H16B H 0.6245 0.1271 0.4230 0.051 Uiso 1 1 d R . .
O17 O 1.02060(16) -0.29842(9) -0.24021(16) 0.0493(5) Uani 1 1 d . . .
H17A H 1.0011 -0.2680 -0.3006 0.059 Uiso 1 1 d R . .
H17B H 0.9921 -0.2817 -0.1947 0.059 Uiso 1 1 d R . .
N1 N 0.63833(17) -0.02308(8) -0.26350(16) 0.0302(4) Uani 1 1 d . . .
H1A H 0.7103 -0.0084 -0.2202 0.036 Uiso 1 1 d R . .
H1B H 0.5805 0.0116 -0.2841 0.036 Uiso 1 1 d R . .
N2 N 0.54008(15) 0.17628(8) -0.23849(14) 0.0264(4) Uani 1 1 d . . .
N3 N 0.71927(15) 0.17376(8) -0.12451(15) 0.0270(4) Uani 1 1 d . . .
N4 N 0.64138(15) 0.20957(8) 0.02819(15) 0.0259(4) Uani 1 1 d . . .
N5 N 0.46268(15) 0.21738(8) -0.08911(14) 0.0255(4) Uani 1 1 d . . .
N6 N 0.84585(16) 0.10731(8) 0.01652(15) 0.0278(4) Uani 1 1 d . . .
N7 N 0.87943(15) 0.01709(8) 0.10774(15) 0.0266(4) Uani 1 1 d . . .
N8 N 0.81662(16) 0.06266(8) 0.26196(15) 0.0276(4) Uani 1 1 d . . .
N9 N 0.78334(16) 0.15283(8) 0.17124(15) 0.0281(4) Uani 1 1 d . . .
N10 N 0.82836(15) -0.08589(8) 0.15808(15) 0.0270(4) Uani 1 1 d . . .
N11 N 0.73169(15) -0.17402(8) 0.16354(15) 0.0260(4) Uani 1 1 d . . .
N12 N 0.64356(15) -0.12046(8) 0.29381(15) 0.0253(4) Uani 1 1 d . . .
N13 N 0.76646(15) -0.04066(8) 0.31307(15) 0.0266(4) Uani 1 1 d . . .
N14 N 1.00787(19) -0.17472(11) -0.44728(19) 0.0465(6) Uani 1 1 d . . .
C1 C 0.5926(2) -0.07098(10) -0.19976(19) 0.0320(5) Uani 1 1 d . . .
H1C H 0.6534 -0.1011 -0.1667 0.038 Uiso 1 1 calc R . .
H1D H 0.5274 -0.0931 -0.2496 0.038 Uiso 1 1 calc R . .
C2 C 0.5536(2) -0.03868(11) -0.1102(2) 0.0321(5) Uani 1 1 d . . .
C3 C 0.6517(2) -0.04512(11) -0.37259(19) 0.0329(5) Uani 1 1 d . . .
H3A H 0.6674 -0.0097 -0.4150 0.040 Uiso 1 1 calc R . .
H3B H 0.5794 -0.0644 -0.4156 0.040 Uiso 1 1 calc R . .
C4 C 0.7496(2) -0.09130(11) -0.3554(2) 0.0315(5) Uani 1 1 d . . .
C5 C 0.64541(19) 0.14750(10) -0.21740(18) 0.0256(5) Uani 1 1 d . . .
C6 C 0.53889(19) 0.22682(10) -0.16075(18) 0.0255(5) Uani 1 1 d . . .
H6 H 0.5245 0.2673 -0.1991 0.031 Uiso 1 1 calc R . .
C7 C 0.66373(19) 0.22350(10) -0.07802(18) 0.0261(5) Uani 1 1 d . . .
H7 H 0.7055 0.2632 -0.0752 0.031 Uiso 1 1 calc R . .
C8 C 0.52409(19) 0.21158(9) 0.02216(18) 0.0250(5) Uani 1 1 d . . .
C9 C 0.83639(18) 0.15087(10) -0.07466(19) 0.0274(5) Uani 1 1 d . . .
H9A H 0.8873 0.1862 -0.0470 0.033 Uiso 1 1 calc R . .
H9B H 0.8640 0.1306 -0.1323 0.033 Uiso 1 1 calc R . .
C10 C 0.7294(2) 0.21255(10) 0.13454(18) 0.0282(5) Uani 1 1 d . . .
H10A H 0.6940 0.2283 0.1907 0.034 Uiso 1 1 calc R . .
H10B H 0.7896 0.2419 0.1288 0.034 Uiso 1 1 calc R . .
C11 C 0.85173(17) 0.04381(10) 0.00356(18) 0.0251(5) Uani 1 1 d . . .
C12 C 0.87742(18) 0.12600(10) 0.13360(18) 0.0257(5) Uani 1 1 d . . .
H12 H 0.9469 0.1529 0.1525 0.031 Uiso 1 1 calc R . .
C13 C 0.90120(18) 0.06295(10) 0.19707(18) 0.0257(5) Uani 1 1 d . . .
H13 H 0.9817 0.0605 0.2455 0.031 Uiso 1 1 calc R . .
C14 C 0.75039(18) 0.11603(10) 0.24716(17) 0.0259(5) Uani 1 1 d . . .
C15 C 0.91383(19) -0.04780(10) 0.1255(2) 0.0290(5) Uani 1 1 d . . .
H15C H 0.9259 -0.0645 0.0569 0.035 Uiso 1 1 calc R . .
H15D H 0.9877 -0.0503 0.1834 0.035 Uiso 1 1 calc R . .
C16 C 0.8196(2) 0.01885(10) 0.35122(18) 0.0283(5) Uani 1 1 d . . .
H16C H 0.9004 0.0120 0.3934 0.034 Uiso 1 1 calc R . .
H16D H 0.7796 0.0372 0.4017 0.034 Uiso 1 1 calc R . .
C17 C 0.78087(18) -0.13798(10) 0.09783(19) 0.0272(5) Uani 1 1 d . . .
C18 C 0.82726(19) -0.09092(10) 0.27487(18) 0.0263(5) Uani 1 1 d . . .
H18 H 0.9061 -0.0972 0.3251 0.032 Uiso 1 1 calc R . .
C19 C 0.74781(18) -0.14810(10) 0.27403(18) 0.0255(5) Uani 1 1 d . . .
H19 H 0.7848 -0.1782 0.3327 0.031 Uiso 1 1 calc R . .
C20 C 0.66024(19) -0.05866(10) 0.32426(17) 0.0254(5) Uani 1 1 d . . .
C21 C 0.66190(19) -0.22875(10) 0.12284(19) 0.0275(5) Uani 1 1 d . . .
H21A H 0.6792 -0.2603 0.1813 0.033 Uiso 1 1 calc R . .
H21B H 0.6845 -0.2455 0.0593 0.033 Uiso 1 1 calc R . .
C22 C 0.55973(19) -0.15860(10) 0.32939(18) 0.0266(5) Uani 1 1 d . . .
H22A H 0.5986 -0.1961 0.3651 0.032 Uiso 1 1 calc R . .
H22B H 0.5327 -0.1357 0.3848 0.032 Uiso 1 1 calc R . .

loop_
_atom_site_aniso_label
_atom_site_aniso_U_11
_atom_site_aniso_U_22
_atom_site_aniso_U_33
_atom_site_aniso_U_23
_atom_site_aniso_U_13
_atom_site_aniso_U_12
O1 0.1122(18) 0.0316(10) 0.0693(14) -0.0038(9) 0.0682(14) -0.0075(10)
O2 0.0576(11) 0.0300(9) 0.0440(10) -0.0023(8) 0.0292(9) -0.0013(8)
O3 0.0446(10) 0.0631(12) 0.0341(10) -0.0089(9) 0.0115(8) 0.0167(9)
O4 0.0369(9) 0.0477(10) 0.0343(10) -0.0028(8) 0.0075(8) 0.0083(8)
O5 0.0344(9) 0.0297(8) 0.0300(9) -0.0028(7) 0.0136(7) 0.0012(7)
O6 0.0339(8) 0.0281(8) 0.0266(8) -0.0022(7) 0.0137(7) 0.0013(7)
O7 0.0334(9) 0.0313(8) 0.0277(9) -0.0042(7) 0.0118(7) -0.0014(7)
O8 0.0324(9) 0.0378(9) 0.0284(8) -0.0011(7) 0.0142(7) 0.0004(7)
O9 0.0379(9) 0.0357(9) 0.0291(9) -0.0025(7) 0.0154(7) 0.0032(7)
O10 0.0327(8) 0.0283(8) 0.0304(9) -0.0024(7) 0.0140(7) 0.0030(7)
O11 0.0636(13) 0.0541(12) 0.0678(14) 0.0055(10) 0.0306(11) 0.0091(10)
O12 0.0403(12) 0.0663(15) 0.170(3) -0.0384(16) 0.0112(14) 0.0153(11)
O13 0.0593(13) 0.0558(13) 0.0607(13) 0.0078(11) 0.0061(10) 0.0045(10)
O14 0.0511(11) 0.0362(9) 0.0460(11) -0.0068(8) 0.0256(9) -0.0011(8)
O15 0.0493(12) 0.0837(15) 0.0593(13) -0.0216(11) 0.0244(10) -0.0071(11)
O16 0.0472(10) 0.0528(11) 0.0330(9) 0.0018(8) 0.0190(8) 0.0039(8)
O17 0.0464(11) 0.0485(11) 0.0568(12) -0.0035(9) 0.0206(9) -0.0006(9)
N1 0.0317(10) 0.0288(10) 0.0318(11) -0.0008(8) 0.0116(9) 0.0009(8)
N2 0.0295(10) 0.0263(9) 0.0239(10) -0.0031(8) 0.0081(8) 0.0000(8)
N3 0.0287(10) 0.0255(9) 0.0280(10) -0.0022(8) 0.0097(8) 0.0012(8)
N4 0.0289(10) 0.0277(9) 0.0222(9) 0.0002(8) 0.0086(8) -0.0016(8)
N5 0.0269(10) 0.0277(9) 0.0228(10) -0.0001(8) 0.0084(8) 0.0002(8)
N6 0.0335(10) 0.0264(10) 0.0250(10) 0.0002(8) 0.0104(8) -0.0019(8)
N7 0.0290(10) 0.0259(9) 0.0275(10) 0.0004(8) 0.0119(8) 0.0005(8)
N8 0.0301(10) 0.0279(10) 0.0267(10) -0.0005(8) 0.0111(8) -0.0012(8)
N9 0.0297(10) 0.0305(10) 0.0264(10) 0.0025(8) 0.0116(8) 0.0015(8)
N10 0.0303(10) 0.0272(9) 0.0268(10) 0.0000(8) 0.0136(8) 0.0015(8)
N11 0.0271(10) 0.0273(9) 0.0250(10) -0.0015(8) 0.0095(8) 0.0006(8)
N12 0.0281(10) 0.0227(9) 0.0273(10) 0.0000(8) 0.0114(8) -0.0003(7)
N13 0.0278(10) 0.0264(9) 0.0269(10) -0.0035(8) 0.0101(8) -0.0019(8)
N14 0.0386(13) 0.0456(14) 0.0496(14) -0.0174(11) 0.0028(11) 0.0080(11)
C1 0.0358(13) 0.0305(12) 0.0328(13) -0.0013(10) 0.0148(11) -0.0009(10)
C2 0.0339(13) 0.0314(13) 0.0331(13) -0.0003(11) 0.0128(11) -0.0009(10)
C3 0.0375(13) 0.0351(12) 0.0291(12) -0.0021(10) 0.0140(10) 0.0023(10)
C4 0.0302(13) 0.0365(13) 0.0293(14) -0.0039(10) 0.0107(11) -0.0040(10)
C5 0.0323(12) 0.0212(11) 0.0261(12) 0.0028(9) 0.0128(10) -0.0018(9)
C6 0.0317(12) 0.0220(10) 0.0247(12) 0.0002(9) 0.0111(10) -0.0011(9)
C7 0.0325(12) 0.0214(10) 0.0267(12) 0.0010(9) 0.0123(10) -0.0019(9)
C8 0.0313(12) 0.0169(10) 0.0281(12) -0.0026(9) 0.0102(10) -0.0008(9)
C9 0.0273(12) 0.0286(11) 0.0292(12) 0.0010(10) 0.0123(10) -0.0015(9)
C10 0.0333(12) 0.0257(11) 0.0262(12) -0.0055(9) 0.0093(10) -0.0023(9)
C11 0.0179(10) 0.0301(11) 0.0288(13) -0.0009(10) 0.0089(9) -0.0020(9)
C12 0.0226(11) 0.0295(11) 0.0251(12) -0.0023(9) 0.0067(9) -0.0048(9)
C13 0.0218(11) 0.0301(11) 0.0249(12) -0.0019(9) 0.0062(9) -0.0021(9)
C14 0.0247(11) 0.0289(12) 0.0214(11) -0.0037(9) 0.0020(9) -0.0060(9)
C15 0.0265(11) 0.0288(12) 0.0356(13) 0.0012(10) 0.0149(10) 0.0049(9)
C16 0.0342(12) 0.0282(11) 0.0222(12) -0.0021(9) 0.0074(10) -0.0046(9)
C17 0.0241(11) 0.0294(12) 0.0285(13) 0.0014(10) 0.0083(9) 0.0075(9)
C18 0.0274(11) 0.0278(11) 0.0243(12) 0.0007(9) 0.0081(9) 0.0028(9)
C19 0.0273(12) 0.0254(11) 0.0238(11) 0.0005(9) 0.0069(9) 0.0037(9)
C20 0.0302(12) 0.0285(11) 0.0174(11) 0.0028(9) 0.0066(9) 0.0009(9)
C21 0.0303(12) 0.0243(11) 0.0284(12) -0.0026(9) 0.0092(10) 0.0040(9)
C22 0.0319(12) 0.0277(11) 0.0229(11) 0.0002(9) 0.0119(10) -0.0029(9)

loop_
_atom_type_symbol
_atom_type_description
_atom_type_scat_dispersion_real
_atom_type_scat_dispersion_imag
_atom_type_scat_source
C C 0.0033 0.0016 'International Tables Vol C Tables 4.2.6.8 and 6.1.1.4'
H H 0.0000 0.0000 'International Tables Vol C Tables 4.2.6.8 and 6.1.1.4'
N N 0.0061 0.0033 'International Tables Vol C Tables 4.2.6.8 and 6.1.1.4'
O O 0.0106 0.0060 'International Tables Vol C Tables 4.2.6.8 and 6.1.1.4'

loop_
_geom_angle_atom_site_label_1
_geom_angle_atom_site_label_2
_geom_angle_atom_site_label_3
_geom_angle
_geom_angle_site_symmetry_1
_geom_angle_site_symmetry_3
_geom_angle_publ_flag
C2 O1 H1 110.8 . . ?
C4 O3 H3 108.0 . . ?
H14A O14 H14B 98.1 . . ?
H15A O15 H15B 106.6 . . ?
H16A O16 H16B 114.6 . . ?
H17A O17 H17B 100.6 . . ?
C3 N1 C1 114.52(17) . . ?
C3 N1 H1A 108.6 . . ?
C1 N1 H1A 109.9 . . ?
C3 N1 H1B 104.1 . . ?
C1 N1 H1B 108.7 . . ?
H1A N1 H1B 110.9 . . ?
C5 N2 C22 123.21(18) . 3_655 ?
C5 N2 C6 112.93(17) . . ?
C22 N2 C6 123.85(17) 3_655 . ?
C5 N3 C9 122.78(18) . . ?
C5 N3 C7 112.39(17) . . ?
C9 N3 C7 124.69(18) . . ?
C8 N4 C10 121.03(18) . . ?
C8 N4 C7 112.63(18) . . ?
C10 N4 C7 123.71(18) . . ?
C8 N5 C21 121.40(18) . 3_655 ?
C8 N5 C6 112.35(17) . . ?
C21 N5 C6 124.42(18) 3_655 . ?
C11 N6 C9 122.79(18) . . ?
C11 N6 C12 112.49(17) . . ?
C9 N6 C12 123.23(18) . . ?
C11 N7 C15 121.89(18) . . ?
C11 N7 C13 112.68(17) . . ?
C15 N7 C13 123.39(18) . . ?
C14 N8 C16 122.26(17) . . ?
C14 N8 C13 112.53(17) . . ?
C16 N8 C13 123.73(17) . . ?
C14 N9 C10 122.63(18) . . ?
C14 N9 C12 113.01(18) . . ?
C10 N9 C12 124.36(17) . . ?
C17 N10 C15 121.31(18) . . ?
C17 N10 C18 111.46(17) . . ?
C15 N10 C18 121.45(18) . . ?
C17 N11 C19 112.66(17) . . ?
C17 N11 C21 123.30(18) . . ?
C19 N11 C21 123.79(17) . . ?
C20 N12 C22 121.10(17) . . ?
C20 N12 C19 111.89(17) . . ?
C22 N12 C19 120.92(17) . . ?
C20 N13 C16 123.33(18) . . ?
C20 N13 C18 112.66(17) . . ?
C16 N13 C18 123.38(17) . . ?
O12 N14 O13 121.0(3) . . ?
O12 N14 O11 120.6(3) . . ?
O13 N14 O11 118.4(2) . . ?
N1 C1 C2 108.30(18) . . ?
N1 C1 H1C 110.0 . . ?
C2 C1 H1C 110.0 . . ?
N1 C1 H1D 110.0 . . ?
C2 C1 H1D 110.0 . . ?
H1C C1 H1D 108.4 . . ?
O2 C2 O1 124.6(2) . . ?
O2 C2 C1 121.7(2) . . ?
O1 C2 C1 113.7(2) . . ?
N1 C3 C4 110.88(19) . . ?
N1 C3 H3A 109.5 . . ?
C4 C3 H3A 109.5 . . ?
N1 C3 H3B 109.5 . . ?
C4 C3 H3B 109.5 . . ?
H3A C3 H3B 108.1 . . ?
O4 C4 O3 124.8(2) . . ?
O4 C4 C3 122.9(2) . . ?
O3 C4 C3 112.3(2) . . ?
O5 C5 N2 125.6(2) . . ?
O5 C5 N3 125.7(2) . . ?
N2 C5 N3 108.68(18) . . ?
N5 C6 N2 115.31(17) . . ?
N5 C6 C7 103.53(16) . . ?
N2 C6 C7 102.76(16) . . ?
N5 C6 H6 111.5 . . ?
N2 C6 H6 111.5 . . ?
C7 C6 H6 111.5 . . ?
N4 C7 N3 115.49(17) . . ?
N4 C7 C6 103.13(16) . . ?
N3 C7 C6 103.14(16) . . ?
N4 C7 H7 111.5 . . ?
N3 C7 H7 111.5 . . ?
C6 C7 H7 111.5 . . ?
O6 C8 N5 125.9(2) . . ?
O6 C8 N4 126.4(2) . . ?
N5 C8 N4 107.68(18) . . ?
N3 C9 N6 114.17(17) . . ?
N3 C9 H9A 108.7 . . ?
N6 C9 H9A 108.7 . . ?
N3 C9 H9B 108.7 . . ?
N6 C9 H9B 108.7 . . ?
H9A C9 H9B 107.6 . . ?
N4 C10 N9 113.29(17) . . ?
N4 C10 H10A 108.9 . . ?
N9 C10 H10A 108.9 . . ?
N4 C10 H10B 108.9 . . ?
N9 C10 H10B 108.9 . . ?
H10A C10 H10B 107.7 . . ?
O7 C11 N7 125.8(2) . . ?
O7 C11 N6 126.1(2) . . ?
N7 C11 N6 108.03(18) . . ?
N9 C12 N6 115.15(17) . . ?
N9 C12 C13 103.26(16) . . ?
N6 C12 C13 103.25(16) . . ?
N9 C12 H12 111.5 . . ?
N6 C12 H12 111.5 . . ?
C13 C12 H12 111.5 . . ?
N7 C13 N8 114.68(17) . . ?
N7 C13 C12 103.41(17) . . ?
N8 C13 C12 103.25(16) . . ?
N7 C13 H13 111.6 . . ?
N8 C13 H13 111.6 . . ?
C12 C13 H13 111.6 . . ?
O8 C14 N9 126.0(2) . . ?
O8 C14 N8 126.1(2) . . ?
N9 C14 N8 107.92(18) . . ?
N10 C15 N7 113.09(17) . . ?
N10 C15 H15C 109.0 . . ?
N7 C15 H15C 109.0 . . ?
N10 C15 H15D 109.0 . . ?
N7 C15 H15D 109.0 . . ?
H15C C15 H15D 107.8 . . ?
N13 C16 N8 113.97(18) . . ?
N13 C16 H16C 108.8 . . ?
N8 C16 H16C 108.8 . . ?
N13 C16 H16D 108.8 . . ?
N8 C16 H16D 108.8 . . ?
H16C C16 H16D 107.7 . . ?
O9 C17 N11 126.4(2) . . ?
O9 C17 N10 125.4(2) . . ?
N11 C17 N10 108.19(18) . . ?
N13 C18 N10 114.52(17) . . ?
N13 C18 C19 103.28(16) . . ?
N10 C18 C19 103.11(17) . . ?
N13 C18 H18 111.8 . . ?
N10 C18 H18 111.8 . . ?
C19 C18 H18 111.8 . . ?
N11 C19 N12 115.03(17) . . ?
N11 C19 C18 103.29(17) . . ?
N12 C19 C18 103.06(16) . . ?
N11 C19 H19 111.6 . . ?
N12 C19 H19 111.6 . . ?
C18 C19 H19 111.6 . . ?
O10 C20 N13 126.1(2) . . ?
O10 C20 N12 125.8(2) . . ?
N13 C20 N12 108.08(18) . . ?
N11 C21 N5 114.14(17) . 3_655 ?
N11 C21 H21A 108.7 . . ?
N5 C21 H21A 108.7 3_655 . ?
N11 C21 H21B 108.7 . . ?
N5 C21 H21B 108.7 3_655 . ?
H21A C21 H21B 107.6 . . ?
N2 C22 N12 113.30(17) 3_655 . ?
N2 C22 H22A 108.9 3_655 . ?
N12 C22 H22A 108.9 . . ?
N2 C22 H22B 108.9 3_655 . ?
N12 C22 H22B 108.9 . . ?
H22A C22 H22B 107.7 . . ?

loop_
_geom_bond_atom_site_label_1
_geom_bond_atom_site_label_2
_geom_bond_distance
_geom_bond_site_symmetry_2
_geom_bond_publ_flag
O1 C2 1.290(3) . ?
O1 H1 0.9818 . ?
O2 C2 1.219(3) . ?
O3 C4 1.312(3) . ?
O3 H3 0.8300 . ?
O4 C4 1.214(3) . ?
O5 C5 1.237(3) . ?
O6 C8 1.213(3) . ?
O7 C11 1.220(3) . ?
O8 C14 1.224(3) . ?
O9 C17 1.222(3) . ?
O10 C20 1.226(2) . ?
O11 N14 1.269(3) . ?
O12 N14 1.212(3) . ?
O13 N14 1.235(3) . ?
O14 H14A 0.9951 . ?
O14 H14B 0.8996 . ?
O15 H15A 0.9004 . ?
O15 H15B 0.8331 . ?
O16 H16A 0.9058 . ?
O16 H16B 0.9502 . ?
O17 H17A 0.9701 . ?
O17 H17B 0.8183 . ?
N1 C3 1.484(3) . ?
N1 C1 1.487(3) . ?
N1 H1A 0.9299 . ?
N1 H1B 0.9959 . ?
N2 C5 1.355(3) . ?
N2 C22 1.442(3) 3_655 ?
N2 C6 1.452(3) . ?
N3 C5 1.361(3) . ?
N3 C9 1.444(3) . ?
N3 C7 1.454(3) . ?
N4 C8 1.377(3) . ?
N4 C10 1.440(3) . ?
N4 C7 1.447(3) . ?
N5 C8 1.377(3) . ?
N5 C21 1.444(3) 3_655 ?
N5 C6 1.450(3) . ?
N6 C11 1.372(3) . ?
N6 C9 1.446(3) . ?
N6 C12 1.453(3) . ?
N7 C11 1.368(3) . ?
N7 C15 1.447(3) . ?
N7 C13 1.449(3) . ?
N8 C14 1.370(3) . ?
N8 C16 1.445(3) . ?
N8 C13 1.454(3) . ?
N9 C14 1.367(3) . ?
N9 C10 1.445(3) . ?
N9 C12 1.447(3) . ?
N10 C17 1.373(3) . ?
N10 C15 1.446(3) . ?
N10 C18 1.458(3) . ?
N11 C17 1.367(3) . ?
N11 C19 1.442(3) . ?
N11 C21 1.443(3) . ?
N12 C20 1.374(3) . ?
N12 C22 1.450(3) . ?
N12 C19 1.456(3) . ?
N13 C20 1.365(3) . ?
N13 C16 1.442(3) . ?
N13 C18 1.448(3) . ?
C1 C2 1.489(3) . ?
C1 H1C 0.9700 . ?
C1 H1D 0.9700 . ?
C3 C4 1.497(3) . ?
C3 H3A 0.9700 . ?
C3 H3B 0.9700 . ?
C6 C7 1.555(3) . ?
C6 H6 0.9800 . ?
C7 H7 0.9800 . ?
C9 H9A 0.9700 . ?
C9 H9B 0.9700 . ?
C10 H10A 0.9700 . ?
C10 H10B 0.9700 . ?
C12 C13 1.548(3) . ?
C12 H12 0.9800 . ?
C13 H13 0.9800 . ?
C15 H15C 0.9700 . ?
C15 H15D 0.9700 . ?
C16 H16C 0.9700 . ?
C16 H16D 0.9700 . ?
C18 C19 1.544(3) . ?
C18 H18 0.9800 . ?
C19 H19 0.9800 . ?
C21 N5 1.444(3) 3_655 ?
C21 H21A 0.9700 . ?
C21 H21B 0.9700 . ?
C22 N2 1.442(3) 3_655 ?
C22 H22A 0.9700 . ?
C22 H22B 0.9700 . ?

loop_
_geom_hbond_atom_site_label_D
_geom_hbond_atom_site_label_H
_geom_hbond_atom_site_label_A
_geom_hbond_distance_DH
_geom_hbond_distance_HA
_geom_hbond_distance_DA
_geom_hbond_angle_DHA
_geom_hbond_site_symmetry_A
N1 H1A O7 0.93 1.99 2.883(3) 159.6 .
N1 H1B O10 1.00 2.02 2.855(2) 140.3 3_655
O1 H1 O2 0.98 1.58 2.556(2) 176.3 3_655
O3 H3 O11 0.83 1.79 2.607(3) 169.0 .
O14 H14A O4 1.00 1.88 2.876(2) 174.0 .
O14 H14B O9 0.90 1.97 2.790(2) 151.6 .
O15 H15A O5 0.90 2.04 2.907(2) 161.5 .
O15 H15B O13 0.83 2.30 3.019(3) 144.5 3_754
O16 H16A O5 0.91 2.13 3.004(2) 161.3 1_556
O16 H16B O8 0.95 1.86 2.785(2) 164.2 .
O17 H17A O11 0.97 2.10 3.050(3) 166.4 .
O17 H17B O14 0.82 2.14 2.900(2) 154.7 .
